data_4314392
loop_
_publ_author_name
'Umesh Kumar'
'Jency Thomas'
'Natesan Thirupathi'

_publ_contact_author_address
;Department of Chemistry 
University of Delhi (north Campus)
Delhi 110007
INDIA
;
_publ_contact_author_email tnat@chemistry.du.ac.in
_publ_contact_author_fax +91-11-27666605
_publ_contact_author_name 'Dr. N. Thirupathi'
_publ_contact_author_phone +91-9818465378
_publ_section_title
;
 Factors Dictating the Nuclearity/Aggregation and Acetate Coordination
 Modes of Lutidine-Coordinated Zinc(II) Acetate Complexes
;
_journal_name_full 'Inorganic Chemistry'
_journal_page_first 62
_journal_page_last 72
_journal_paper_doi 10.1021/ic901100z
_journal_volume 49
_journal_year 2010
_chemical_formula_moiety 'C26 H36 N2 O12 Zn3'
_chemical_formula_sum 'C26 H36 N2 O12 Zn3'
_chemical_formula_weight 764.74
_chemical_name_systematic
; 
 ? 
;
_space_group_IT_number 2
_symmetry_cell_setting triclinic
_symmetry_space_group_name_Hall '-P 1'
_symmetry_space_group_name_H-M 'P -1'
_atom_sites_solution_hydrogens geom
_atom_sites_solution_primary direct
_atom_sites_solution_secondary difmap
_audit_creation_method SHELXL-97
_cell_angle_alpha 109.914(8)
_cell_angle_beta 97.534(2)
_cell_angle_gamma 96.622(5)
_cell_formula_units_Z 1
_cell_length_a 8.114(6)
_cell_length_b 8.595(7)
_cell_length_c 12.566(10)
_cell_measurement_reflns_used 2995
_cell_measurement_temperature 298(2)
_cell_measurement_theta_max 28.34
_cell_measurement_theta_min 2.10
_cell_volume 804.7(11)
_computing_cell_refinement 'Bruker SMART'
_computing_data_collection 'Bruker SMART'
_computing_data_reduction 'Bruker SAINT'
_computing_molecular_graphics 'Bruker SHELXTL'
_computing_publication_material 'Bruker SHELXTL'
_computing_structure_refinement 'SHELXL-97 (Sheldrick, 1997)'
_computing_structure_solution 'SHELXS-97 (Sheldrick, 1990)'
_diffrn_ambient_temperature 298(2)
_diffrn_measured_fraction_theta_full 0.964
_diffrn_measured_fraction_theta_max 0.964
_diffrn_measurement_device_type 'CCD area detector'
_diffrn_measurement_method 'phi and omega scans'
_diffrn_radiation_monochromator graphite
_diffrn_radiation_source 'fine-focus sealed tube'
_diffrn_radiation_type MoK\a
_diffrn_radiation_wavelength 0.71073
_diffrn_reflns_av_R_equivalents 0.0293
_diffrn_reflns_av_sigmaI/netI 0.0389
_diffrn_reflns_limit_h_max 10
_diffrn_reflns_limit_h_min -10
_diffrn_reflns_limit_k_max 11
_diffrn_reflns_limit_k_min -11
_diffrn_reflns_limit_l_max 16
_diffrn_reflns_limit_l_min -16
_diffrn_reflns_number 9518
_diffrn_reflns_theta_full 28.35
_diffrn_reflns_theta_max 28.35
_diffrn_reflns_theta_min 2.53
_exptl_absorpt_coefficient_mu 2.278
_exptl_absorpt_correction_T_max 0.559
_exptl_absorpt_correction_T_min 0.410
_exptl_absorpt_correction_type multi-scan
_exptl_absorpt_process_details '(SADABS; Bruker, 2000)'
_exptl_crystal_colour white
_exptl_crystal_density_diffrn 1.578
_exptl_crystal_density_method 'not measured'
_exptl_crystal_description block
_exptl_crystal_F_000 392.0
_exptl_crystal_size_max 0.512
_exptl_crystal_size_mid 0.335
_exptl_crystal_size_min 0.254
_refine_diff_density_max 0.613
_refine_diff_density_min -0.826
_refine_diff_density_rms 0.086
_refine_ls_extinction_method none
_refine_ls_goodness_of_fit_ref 1.214
_refine_ls_hydrogen_treatment constr
_refine_ls_matrix_type full
_refine_ls_number_parameters 206
_refine_ls_number_reflns 4028
_refine_ls_number_restraints 0
_refine_ls_restrained_S_all 1.214
_refine_ls_R_factor_all 0.0779
_refine_ls_R_factor_gt 0.0629
_refine_ls_shift/su_max 0.009
_refine_ls_shift/su_mean 0.006
_refine_ls_structure_factor_coef Fsqd
_refine_ls_weighting_details 'calc w=1/[\s^2^(Fo^2^)+(0.0559P)^2^+0.3971P] where P=(Fo^2^+2Fc^2^)/3'
_refine_ls_weighting_scheme calc
_refine_ls_wR_factor_gt 0.1283
_refine_ls_wR_factor_ref 0.1350
_reflns_number_gt 3250
_reflns_number_total 4028
_reflns_threshold_expression >2sigma(I)
_cod_data_source_file ic901100z_si_001_1.cif
_cod_data_source_block 4
_cod_depositor_comments
;
The following automatic conversions were performed:

'_symmetry_cell_setting' value 'Triclinic' changed to 'triclinic'
according to the built-in table from CIF Core dictionary named
'cif_core.dic' version 2.4.1 from 2010-06-29.

Automatic conversion script
Id: cif_fix_values 1646 2011-03-28 12:23:43Z adriana 
;
_cod_database_code 4314392

loop_
_symmetry_equiv_pos_as_xyz
'x, y, z'
'-x, -y, -z'

loop_
_atom_site_label
_atom_site_type_symbol
_atom_site_fract_x
_atom_site_fract_y
_atom_site_fract_z
_atom_site_U_iso_or_equiv
_atom_site_adp_type
_atom_site_occupancy
_atom_site_symmetry_multiplicity
_atom_site_calc_flag
_atom_site_refinement_flags
_atom_site_disorder_assembly
_atom_site_disorder_group
C1 C 0.8146(5) 1.1398(5) 0.9238(3) 0.0448(9) Uani 1 1 d . . .
C2 C 0.8427(6) 1.2906(5) 1.0160(4) 0.0514(11) Uani 1 1 d . . .
H2 H 0.9528 1.3461 1.0483 0.062 Uiso 1 1 calc R . .
C3 C 0.7112(6) 1.3602(5) 1.0608(4) 0.0514(11) Uani 1 1 d . . .
C4 C 0.5497(6) 1.2718(6) 1.0097(4) 0.0553(11) Uani 1 1 d . . .
H4 H 0.4566 1.3139 1.0368 0.066 Uiso 1 1 calc R . .
C5 C 0.5276(6) 1.1216(5) 0.9186(4) 0.0499(10) Uani 1 1 d . . .
H5 H 0.4184 1.0635 0.8863 0.060 Uiso 1 1 calc R . .
C6 C 0.9562(6) 1.0649(6) 0.8729(4) 0.0612(12) Uani 1 1 d . . .
H6A H 0.9441 0.9492 0.8659 0.092 Uiso 1 1 calc R . .
H6B H 1.0616 1.1252 0.9219 0.092 Uiso 1 1 calc R . .
H6C H 0.9539 1.0722 0.7982 0.092 Uiso 1 1 calc R . .
C7 C 0.7406(8) 1.5236(6) 1.1617(5) 0.0748(16) Uani 1 1 d . . .
H7A H 0.8311 1.5236 1.2192 0.112 Uiso 1 1 calc R . .
H7B H 0.6397 1.5362 1.1939 0.112 Uiso 1 1 calc R . .
H7C H 0.7697 1.6151 1.1366 0.112 Uiso 1 1 calc R . .
C8 C 0.2499(5) 0.7066(5) 0.6321(4) 0.0432(9) Uani 1 1 d . . .
C9 C 0.0664(6) 0.7034(7) 0.6363(5) 0.0733(16) Uani 1 1 d . . .
H9A H 0.0139 0.7367 0.5764 0.110 Uiso 1 1 calc R . .
H9B H 0.0534 0.7796 0.7098 0.110 Uiso 1 1 calc R . .
H9C H 0.0140 0.5918 0.6255 0.110 Uiso 1 1 calc R . .
C10 C 0.6721(5) 0.8482(5) 0.5149(4) 0.0445(9) Uani 1 1 d . . .
C11 C 0.7455(9) 0.9391(8) 0.4446(6) 0.079(3) Uani 1 1 d . . .
H11A H 0.8381 0.8891 0.4155 0.119 Uiso 1 1 calc R . .
H11B H 0.7850 1.0550 0.4919 0.119 Uiso 1 1 calc R . .
H11C H 0.6605 0.9314 0.3814 0.119 Uiso 1 1 calc R . .
C12 C 0.7124(5) 0.5687(5) 0.7538(3) 0.0419(9) Uani 1 1 d . . .
C13 C 0.7374(7) 0.3912(6) 0.7226(5) 0.0652(14) Uani 1 1 d . . .
H13A H 0.8071 0.3787 0.7860 0.098 Uiso 1 1 calc R . .
H13B H 0.7913 0.3607 0.6566 0.098 Uiso 1 1 calc R . .
H13C H 0.6300 0.3194 0.7049 0.098 Uiso 1 1 calc R . .
N1 N 0.6566(4) 1.0551(4) 0.8744(3) 0.0448(8) Uani 1 1 d . . .
O1 O 0.3502(4) 0.8119(4) 0.7187(3) 0.0578(8) Uani 1 1 d . . .
O2 O 0.2926(4) 0.6114(4) 0.5473(3) 0.0554(8) Uani 1 1 d . . .
O3 O 0.6803(5) 0.9322(4) 0.6199(3) 0.0606(8) Uani 1 1 d . . .
O4 O 0.3893(4) 0.3013(4) 0.5352(3) 0.0565(8) Uani 1 1 d . . .
O5 O 0.6330(4) 0.6115(3) 0.6752(2) 0.0475(7) Uani 1 1 d . . .
O6 O 0.7640(5) 0.6724(5) 0.8505(3) 0.0701(15) Uani 1 1 d . . .
Zn1 Zn 0.59570(6) 0.84513(5) 0.73069(4) 0.04378(17) Uani 1 1 d . . .
Zn2 Zn 0.5000 0.5000 0.5000 0.03825(18) Uani 1 2 d S . .

loop_
_atom_site_aniso_label
_atom_site_aniso_U_11
_atom_site_aniso_U_22
_atom_site_aniso_U_33
_atom_site_aniso_U_23
_atom_site_aniso_U_13
_atom_site_aniso_U_12
C1 0.049(2) 0.042(2) 0.039(2) 0.0138(17) -0.0009(18) 0.0033(18)
C2 0.050(2) 0.041(2) 0.049(3) 0.0074(19) -0.007(2) -0.0005(18)
C3 0.067(3) 0.037(2) 0.038(2) 0.0035(17) -0.004(2) 0.0085(20)
C4 0.061(3) 0.051(2) 0.046(3) 0.005(2) 0.011(2) 0.017(2)
C5 0.048(2) 0.047(2) 0.046(2) 0.0086(19) 0.0030(19) 0.0058(19)
C6 0.045(2) 0.061(3) 0.063(3) 0.006(2) 0.008(2) 0.007(2)
C7 0.089(4) 0.051(3) 0.060(3) -0.005(2) -0.003(3) 0.014(3)
C8 0.039(2) 0.038(2) 0.046(2) 0.0111(18) 0.0026(18) 0.0015(16)
C9 0.040(3) 0.076(3) 0.081(4) 0.002(3) 0.011(2) -0.001(2)
C10 0.041(2) 0.043(2) 0.050(3) 0.0184(19) 0.0063(18) 0.0071(17)
C11 0.098(5) 0.067(4) 0.071(4) 0.030(3) 0.018(3) -0.013(3)
C12 0.034(2) 0.049(2) 0.040(2) 0.0149(19) 0.0038(17) 0.0056(17)
C13 0.075(3) 0.049(3) 0.069(3) 0.024(2) -0.009(3) 0.015(2)
N1 0.0455(19) 0.0406(17) 0.0408(19) 0.0084(15) 0.0010(15) 0.0062(14)
O1 0.0456(17) 0.0541(18) 0.0543(19) -0.0003(14) 0.0022(14) 0.0021(14)
O2 0.0430(16) 0.0618(19) 0.0478(18) 0.0034(15) 0.0031(14) 0.0128(14)
O3 0.084(2) 0.0419(16) 0.0505(19) 0.0133(14) 0.0141(17) -0.0001(15)
O4 0.067(2) 0.0484(17) 0.0489(18) 0.0185(14) 0.0061(15) -0.0071(15)
O5 0.0552(17) 0.0394(14) 0.0437(16) 0.0140(12) -0.0033(13) 0.0094(13)
O6 0.069(2) 0.072(3) 0.052(2) 0.0077(18) -0.0049(17) 0.0104(18)
Zn1 0.0463(3) 0.0349(3) 0.0401(3) 0.00392(19) 0.0029(2) 0.00338(19)
Zn2 0.0402(4) 0.0316(3) 0.0370(4) 0.0075(3) 0.0026(3) 0.0034(2)

loop_
_atom_type_symbol
_atom_type_description
_atom_type_scat_dispersion_real
_atom_type_scat_dispersion_imag
_atom_type_scat_source
C C 0.0033 0.0016 'International Tables Vol C Tables 4.2.6.8 and 6.1.1.4'
H H 0.0000 0.0000 'International Tables Vol C Tables 4.2.6.8 and 6.1.1.4'
N N 0.0061 0.0033 'International Tables Vol C Tables 4.2.6.8 and 6.1.1.4'
O O 0.0106 0.0060 'International Tables Vol C Tables 4.2.6.8 and 6.1.1.4'
Zn Zn 0.2839 1.4301 'International Tables Vol C Tables 4.2.6.8 and 6.1.1.4'

loop_
_geom_angle_atom_site_label_1
_geom_angle_atom_site_label_2
_geom_angle_atom_site_label_3
_geom_angle
_geom_angle_site_symmetry_1
_geom_angle_site_symmetry_3
_geom_angle_publ_flag
N1 C1 C2 121.2(4) . . ?
N1 C1 C6 117.0(4) . . ?
C2 C1 C6 121.8(4) . . ?
C3 C2 C1 121.3(4) . . ?
C3 C2 H2 119.3 . . ?
C1 C2 H2 119.3 . . ?
C2 C3 C4 116.9(4) . . ?
C2 C3 C7 121.7(4) . . ?
C4 C3 C7 121.4(5) . . ?
C5 C4 C3 119.9(4) . . ?
C5 C4 H4 120.1 . . ?
C3 C4 H4 120.1 . . ?
N1 C5 C4 123.0(4) . . ?
N1 C5 H5 118.5 . . ?
C4 C5 H5 118.5 . . ?
C1 C6 H6A 109.5 . . ?
C1 C6 H6B 109.5 . . ?
H6A C6 H6B 109.5 . . ?
C1 C6 H6C 109.5 . . ?
H6A C6 H6C 109.5 . . ?
H6B C6 H6C 109.5 . . ?
C3 C7 H7A 109.5 . . ?
C3 C7 H7B 109.5 . . ?
H7A C7 H7B 109.5 . . ?
C3 C7 H7C 109.5 . . ?
H7A C7 H7C 109.5 . . ?
H7B C7 H7C 109.5 . . ?
O2 C8 O1 124.9(4) . . ?
O2 C8 C9 119.4(4) . . ?
O1 C8 C9 115.8(4) . . ?
C8 C9 H9A 109.5 . . ?
C8 C9 H9B 109.5 . . ?
H9A C9 H9B 109.5 . . ?
C8 C9 H9C 109.5 . . ?
H9A C9 H9C 109.5 . . ?
H9B C9 H9C 109.5 . . ?
O4 C10 O3 126.3(4) 2_666 . ?
O4 C10 C11 117.0(4) 2_666 . ?
O3 C10 C11 116.6(4) . . ?
C10 C11 H11A 109.5 . . ?
C10 C11 H11B 109.5 . . ?
H11A C11 H11B 109.5 . . ?
C10 C11 H11C 109.5 . . ?
H11A C11 H11C 109.5 . . ?
H11B C11 H11C 109.5 . . ?
O6 C12 O5 120.1(4) . . ?
O6 C12 C13 122.0(4) . . ?
O5 C12 C13 117.9(4) . . ?
C12 C13 H13A 109.5 . . ?
C12 C13 H13B 109.5 . . ?
H13A C13 H13B 109.5 . . ?
C12 C13 H13C 109.5 . . ?
H13A C13 H13C 109.5 . . ?
H13B C13 H13C 109.5 . . ?
C5 N1 C1 117.8(4) . . ?
C5 N1 Zn1 116.6(3) . . ?
C1 N1 Zn1 125.4(3) . . ?
C8 O1 Zn1 123.3(3) . . ?
C8 O2 Zn2 139.8(3) . . ?
C10 O3 Zn1 125.1(3) . . ?
C10 O4 Zn2 139.5(3) 2_666 . ?
C12 O5 Zn1 113.6(3) . . ?
C12 O5 Zn2 139.8(3) . . ?
Zn1 O5 Zn2 106.13(12) . . ?
O3 Zn1 O1 115.16(15) . . ?
O3 Zn1 O5 102.78(13) . . ?
O1 Zn1 O5 100.83(13) . . ?
O3 Zn1 N1 99.99(15) . . ?
O1 Zn1 N1 98.58(13) . . ?
O5 Zn1 N1 140.00(13) . . ?
O4 Zn2 O4 179.998(1) 2_666 . ?
O4 Zn2 O2 86.29(14) 2_666 2_666 ?
O4 Zn2 O2 93.71(14) . 2_666 ?
O4 Zn2 O2 93.71(14) 2_666 . ?
O4 Zn2 O2 86.29(14) . . ?
O2 Zn2 O2 179.998(1) 2_666 . ?
O4 Zn2 O5 89.85(12) 2_666 2_666 ?
O4 Zn2 O5 90.15(12) . 2_666 ?
O2 Zn2 O5 90.42(12) 2_666 2_666 ?
O2 Zn2 O5 89.59(12) . 2_666 ?
O4 Zn2 O5 90.15(12) 2_666 . ?
O4 Zn2 O5 89.84(12) . . ?
O2 Zn2 O5 89.58(12) 2_666 . ?
O2 Zn2 O5 90.41(12) . . ?
O5 Zn2 O5 179.999(1) 2_666 . ?

loop_
_geom_bond_atom_site_label_1
_geom_bond_atom_site_label_2
_geom_bond_distance
_geom_bond_site_symmetry_2
_geom_bond_publ_flag
C1 N1 1.351(5) . ?
C1 C2 1.384(6) . ?
C1 C6 1.491(6) . ?
C2 C3 1.375(6) . ?
C2 H2 0.9300 . ?
C3 C4 1.387(7) . ?
C3 C7 1.506(6) . ?
C4 C5 1.376(6) . ?
C4 H4 0.9300 . ?
C5 N1 1.344(5) . ?
C5 H5 0.9300 . ?
C6 H6A 0.9600 . ?
C6 H6B 0.9600 . ?
C6 H6C 0.9600 . ?
C7 H7A 0.9600 . ?
C7 H7B 0.9600 . ?
C7 H7C 0.9600 . ?
C8 O2 1.222(5) . ?
C8 O1 1.262(5) . ?
C8 C9 1.494(6) . ?
C9 H9A 0.9600 . ?
C9 H9B 0.9600 . ?
C9 H9C 0.9600 . ?
C10 O4 1.231(5) 2_666 ?
C10 O3 1.258(5) . ?
C10 C11 1.499(7) . ?
C11 H11A 0.9600 . ?
C11 H11B 0.9600 . ?
C11 H11C 0.9600 . ?
C12 O6 1.220(5) . ?
C12 O5 1.290(5) . ?
C12 C13 1.486(6) . ?
C13 H13A 0.9600 . ?
C13 H13B 0.9600 . ?
C13 H13C 0.9600 . ?
N1 Zn1 2.026(4) . ?
O1 Zn1 1.958(3) . ?
O2 Zn2 2.085(3) . ?
O3 Zn1 1.953(3) . ?
O4 C10 1.231(5) 2_666 ?
O4 Zn2 2.045(3) . ?
O5 Zn1 1.962(3) . ?
O5 Zn2 2.152(3) . ?
Zn2 O4 2.045(3) 2_666 ?
Zn2 O2 2.085(3) 2_666 ?
Zn2 O5 2.152(3) 2_666 ?

loop_
_geom_torsion_atom_site_label_1
_geom_torsion_atom_site_label_2
_geom_torsion_atom_site_label_3
_geom_torsion_atom_site_label_4
_geom_torsion
_geom_torsion_site_symmetry_1
_geom_torsion_site_symmetry_2
_geom_torsion_site_symmetry_3
_geom_torsion_site_symmetry_4
_geom_torsion_publ_flag
N1 C1 C2 C3 -0.1(7) . . . . ?
C6 C1 C2 C3 178.7(4) . . . . ?
C1 C2 C3 C4 0.3(7) . . . . ?
C1 C2 C3 C7 179.5(4) . . . . ?
C2 C3 C4 C5 0.1(7) . . . . ?
C7 C3 C4 C5 -179.0(5) . . . . ?
C3 C4 C5 N1 -0.9(7) . . . . ?
C4 C5 N1 C1 1.1(6) . . . . ?
C4 C5 N1 Zn1 -174.1(4) . . . . ?
C2 C1 N1 C5 -0.6(6) . . . . ?
C6 C1 N1 C5 -179.5(4) . . . . ?
C2 C1 N1 Zn1 174.1(3) . . . . ?
C6 C1 N1 Zn1 -4.7(5) . . . . ?
O2 C8 O1 Zn1 1.6(6) . . . . ?
C9 C8 O1 Zn1 -177.7(3) . . . . ?
O1 C8 O2 Zn2 23.3(8) . . . . ?
C9 C8 O2 Zn2 -157.5(4) . . . . ?
O4 C10 O3 Zn1 -0.2(6) 2_666 . . . ?
C11 C10 O3 Zn1 -179.7(4) . . . . ?
O6 C12 O5 Zn1 -3.6(5) . . . . ?
C13 C12 O5 Zn1 176.2(3) . . . . ?
O6 C12 O5 Zn2 -174.9(3) . . . . ?
C13 C12 O5 Zn2 4.9(6) . . . . ?
C10 O3 Zn1 O1 -75.4(4) . . . . ?
C10 O3 Zn1 O5 33.2(4) . . . . ?
C10 O3 Zn1 N1 -179.9(4) . . . . ?
C8 O1 Zn1 O3 64.8(4) . . . . ?
C8 O1 Zn1 O5 -45.0(4) . . . . ?
C8 O1 Zn1 N1 170.1(3) . . . . ?
C12 O5 Zn1 O3 128.8(3) . . . . ?
Zn2 O5 Zn1 O3 -57.04(17) . . . . ?
C12 O5 Zn1 O1 -112.0(3) . . . . ?
Zn2 O5 Zn1 O1 62.13(16) . . . . ?
C12 O5 Zn1 N1 5.7(4) . . . . ?
Zn2 O5 Zn1 N1 179.79(17) . . . . ?
C5 N1 Zn1 O3 113.7(3) . . . . ?
C1 N1 Zn1 O3 -61.1(4) . . . . ?
C5 N1 Zn1 O1 -3.9(3) . . . . ?
C1 N1 Zn1 O1 -178.7(3) . . . . ?
C5 N1 Zn1 O5 -122.3(3) . . . . ?
C1 N1 Zn1 O5 62.9(4) . . . . ?
C10 O4 Zn2 O2 -64.3(5) 2_666 . . 2_666 ?
C10 O4 Zn2 O2 115.7(5) 2_666 . . . ?
C10 O4 Zn2 O5 26.1(5) 2_666 . . 2_666 ?
C10 O4 Zn2 O5 -153.9(5) 2_666 . . . ?
C8 O2 Zn2 O4 -87.2(5) . . . 2_666 ?
C8 O2 Zn2 O4 92.8(5) . . . . ?
C8 O2 Zn2 O5 -177.0(5) . . . 2_666 ?
C8 O2 Zn2 O5 3.0(5) . . . . ?
C12 O5 Zn2 O4 -138.8(4) . . . 2_666 ?
Zn1 O5 Zn2 O4 49.57(16) . . . 2_666 ?
C12 O5 Zn2 O4 41.2(4) . . . . ?
Zn1 O5 Zn2 O4 -130.43(16) . . . . ?
C12 O5 Zn2 O2 -52.5(4) . . . 2_666 ?
Zn1 O5 Zn2 O2 135.87(15) . . . 2_666 ?
C12 O5 Zn2 O2 127.5(4) . . . . ?
Zn1 O5 Zn2 O2 -44.13(15) . . . . ?
